data_2018327
loop_
_publ_author_name
'Buron-Le Cointe, Marylise'
'Cormary, Beno\?\^it'
'Toupet, Lo\"ic'
'Malfant, Isabelle'

_publ_section_title
;
 The three-dimensional intermolecular network formed <i>via</i> water
 molecules in
 <i>trans</i>-bis(nitrito-\k<i>N</i>)tetrakis(pyridine-\k<i>N</i>)ruthenium(II)
 dihydrate
;
_journal_coeditor_code MX3053
_journal_issue 12
_journal_name_full 'Acta Crystallographica Section C'
_journal_page_first m375
_journal_page_last m377
_journal_paper_doi 10.1107/S0108270111044672
_journal_volume 67
_journal_year 2011
_chemical_formula_iupac '[Ru (N O2)2 (C5 H5 N1)4] , 2H2 O'
_chemical_formula_moiety 'C20 H20 N6 O4 Ru, 2(H2 O)'
_chemical_formula_sum 'C20 H24 N6 O6 Ru'
_chemical_formula_weight 545.52
_chemical_name_systematic
;
<i>trans</i>-bis(nitrito-\k<i>N</i>)tetrakis(pyridine-\k<i>N</i>)ruthenium(II)
dihydrate
;
_space_group_IT_number 142
_symmetry_cell_setting tetragonal
_symmetry_space_group_name_Hall '-I 4bd 2c'
_symmetry_space_group_name_H-M 'I 41/a c d :2'
_atom_sites_solution_hydrogens geom
_atom_sites_solution_primary direct
_atom_sites_solution_secondary difmap
_audit_creation_method SHELXL97
_cell_angle_alpha 90.00
_cell_angle_beta 90.00
_cell_angle_gamma 90.00
_cell_formula_units_Z 8
_cell_length_a 16.3418(2)
_cell_length_b 16.3418(2)
_cell_length_c 16.6448(2)
_cell_measurement_reflns_used 3452
_cell_measurement_temperature 120(2)
_cell_measurement_theta_max 27.1
_cell_measurement_theta_min 2.0
_cell_volume 4445.07(9)
_computing_cell_refinement 'CrysAlis RED (Oxford Diffraction, 2008)'
_computing_data_collection 'CrysAlis CCD (Oxford Diffraction, 2008)'
_computing_data_reduction 'CrysAlis RED (Oxford Diffraction, 2008)'
_computing_molecular_graphics 'Mercury (Macrae <i>et al.</i>, 2008)'
_computing_publication_material 'WinGX (Farrugia, 1999)'
_computing_structure_refinement 'SHELXL97 (Sheldrick, 2008)'
_computing_structure_solution 'SIR97 (Altomare <i>et al.</i>, 1999)'
_diffrn_ambient_temperature 120(2)
_diffrn_detector_area_resol_mean 19.64
_diffrn_measured_fraction_theta_full 0.999
_diffrn_measured_fraction_theta_max 0.999
_diffrn_measurement_device_type 'Oxford Xcalibur diffractometer with Sapphire 3 CCD area detector'
_diffrn_measurement_method \w
_diffrn_radiation_monochromator graphite
_diffrn_radiation_source 'fine-focus sealed tube'
_diffrn_radiation_type MoK\a
_diffrn_radiation_wavelength 0.71073
_diffrn_reflns_av_R_equivalents 0.0299
_diffrn_reflns_av_sigmaI/netI 0.0146
_diffrn_reflns_limit_h_max 20
_diffrn_reflns_limit_h_min -20
_diffrn_reflns_limit_k_max 20
_diffrn_reflns_limit_k_min -20
_diffrn_reflns_limit_l_max 21
_diffrn_reflns_limit_l_min -20
_diffrn_reflns_number 17299
_diffrn_reflns_theta_full 26.99
_diffrn_reflns_theta_max 26.99
_diffrn_reflns_theta_min 3.02
_exptl_absorpt_coefficient_mu 0.755
_exptl_absorpt_correction_T_max 0.94118
_exptl_absorpt_correction_T_min 0.88573
_exptl_absorpt_correction_type analytical
_exptl_absorpt_process_details '(PLATON; Spek, 2009)'
_exptl_crystal_colour yellow
_exptl_crystal_density_diffrn 1.630
_exptl_crystal_density_method 'not measured'
_exptl_crystal_description prism
_exptl_crystal_F_000 2224
_exptl_crystal_size_max 0.205
_exptl_crystal_size_mid 0.112
_exptl_crystal_size_min 0.085
_refine_diff_density_max 0.264
_refine_diff_density_min -0.391
_refine_ls_extinction_method none
_refine_ls_goodness_of_fit_ref 1.012
_refine_ls_hydrogen_treatment mixed
_refine_ls_matrix_type full
_refine_ls_number_parameters 80
_refine_ls_number_reflns 1221
_refine_ls_number_restraints 1
_refine_ls_restrained_S_all 1.013
_refine_ls_R_factor_all 0.0287
_refine_ls_R_factor_gt 0.0180
_refine_ls_shift/su_max 0.000
_refine_ls_shift/su_mean 0.000
_refine_ls_structure_factor_coef Fsqd
_refine_ls_weighting_details 'calc w = 1/[\s^2^(Fo^2^)+(0.0301P)^2^+0.0000P] where P=(Fo^2^+2Fc^2^)/3'
_refine_ls_weighting_scheme calc
_refine_ls_wR_factor_gt 0.0473
_refine_ls_wR_factor_ref 0.0491
_reflns_number_gt 907
_reflns_number_total 1221
_reflns_threshold_expression I>2\s(I)
_cod_data_source_file mx3053.cif
_cod_data_source_block I
_cod_original_sg_symbol_H-M 'I 41/a c d'
_cod_database_code 2018327
_cod_database_fobs_code 2018327

loop_
_symmetry_equiv_pos_as_xyz
'x, y, z'
'-x, -y+1/2, z'
'x, -y, -z+1/2'
'-x+1/2, y, -z'
'-y+1/4, -x+1/4, -z+1/4'
'y+3/4, x+1/4, -z+1/4'
'y+1/4, -x+1/4, z+3/4'
'-y+1/4, x+3/4, z+1/4'
'x+1/2, y+1/2, z+1/2'
'-x+1/2, -y+1, z+1/2'
'x+1/2, -y+1/2, -z+1'
'-x+1, y+1/2, -z+1/2'
'-y+3/4, -x+3/4, -z+3/4'
'y+5/4, x+3/4, -z+3/4'
'y+3/4, -x+3/4, z+5/4'
'-y+3/4, x+5/4, z+3/4'
'-x, -y, -z'
'x, y-1/2, -z'
'-x, y, z-1/2'
'x-1/2, -y, z'
'y-1/4, x-1/4, z-1/4'
'-y-3/4, -x-1/4, z-1/4'
'-y-1/4, x-1/4, -z-3/4'
'y-1/4, -x-3/4, -z-1/4'
'-x+1/2, -y+1/2, -z+1/2'
'x+1/2, y, -z+1/2'
'-x+1/2, y+1/2, z'
'x, -y+1/2, z+1/2'
'y+1/4, x+1/4, z+1/4'
'-y-1/4, -x+1/4, z+1/4'
'-y+1/4, x+1/4, -z-1/4'
'y+1/4, -x-1/4, -z+1/4'

loop_
_atom_site_type_symbol
_atom_site_label
_atom_site_fract_x
_atom_site_fract_y
_atom_site_fract_z
_atom_site_U_iso_or_equiv
_atom_site_adp_type
_atom_site_calc_flag
_atom_site_refinement_flags
_atom_site_occupancy
_atom_site_symmetry_multiplicity
O O2 0.16048(10) 0.0000 0.2500 0.0329(4) Uani d SD 1 2
H H2A 0.1273(10) 0.0223(11) 0.2141(11) 0.049 Uiso d D 1 1
Ru Ru1 0.0000 0.2500 0.1250 0.01115(9) Uani d S 1 4
N N1 -0.05987(7) 0.18279(7) 0.21495(7) 0.0143(3) Uani d . 1 1
N N2 0.08869(7) 0.16131(7) 0.1250 0.0170(4) Uani d S 1 2
O O1 0.07118(7) 0.08656(6) 0.13059(6) 0.0244(3) Uani d . 1 1
C C1 -0.14074(9) 0.16593(9) 0.21282(9) 0.0180(3) Uani d . 1 1
H H1 -0.1728 0.1890 0.1709 0.022 Uiso calc R 1 1
C C2 -0.17878(10) 0.11683(10) 0.26858(9) 0.0229(4) Uani d . 1 1
H H2 -0.2359 0.1067 0.2650 0.028 Uiso calc R 1 1
C C3 -0.13324(11) 0.08240(10) 0.32987(9) 0.0257(4) Uani d . 1 1
H H3 -0.1582 0.0479 0.3688 0.031 Uiso calc R 1 1
C C4 -0.05066(10) 0.09936(9) 0.33311(9) 0.0226(4) Uani d . 1 1
H H4 -0.0176 0.0767 0.3745 0.027 Uiso calc R 1 1
C C5 -0.01667(9) 0.14948(9) 0.27567(9) 0.0184(3) Uani d . 1 1
H H5 0.0402 0.1612 0.2790 0.022 Uiso calc R 1 1

loop_
_atom_site_aniso_label
_atom_site_aniso_U_11
_atom_site_aniso_U_22
_atom_site_aniso_U_33
_atom_site_aniso_U_12
_atom_site_aniso_U_13
_atom_site_aniso_U_23
O2 0.0242(9) 0.0358(10) 0.0386(10) 0.000 0.000 0.0094(9)
Ru1 0.01104(10) 0.01104(10) 0.01136(13) -0.00021(9) 0.000 0.000
N1 0.0151(6) 0.0143(6) 0.0133(6) -0.0009(5) 0.0009(5) -0.0018(5)
N2 0.0181(6) 0.0181(6) 0.0147(9) 0.0014(7) -0.0013(5) -0.0013(5)
O1 0.0280(6) 0.0137(6) 0.0314(7) 0.0039(5) -0.0034(5) 0.0007(5)
C1 0.0168(8) 0.0189(8) 0.0184(8) -0.0010(7) 0.0006(6) -0.0033(7)
C2 0.0209(8) 0.0249(9) 0.0231(9) -0.0074(7) 0.0048(7) -0.0048(7)
C3 0.0362(10) 0.0221(9) 0.0187(9) -0.0079(7) 0.0074(8) 0.0018(7)
C4 0.0302(9) 0.0220(8) 0.0154(8) -0.0002(7) -0.0014(7) 0.0031(7)
C5 0.0197(8) 0.0185(8) 0.0171(8) -0.0001(6) -0.0021(6) -0.0007(7)

loop_
_atom_type_symbol
_atom_type_description
_atom_type_scat_dispersion_real
_atom_type_scat_dispersion_imag
_atom_type_scat_source
C C 0.0033 0.0016 'International Tables Vol C Tables 4.2.6.8 and 6.1.1.4'
H H 0.0000 0.0000 'International Tables Vol C Tables 4.2.6.8 and 6.1.1.4'
N N 0.0061 0.0033 'International Tables Vol C Tables 4.2.6.8 and 6.1.1.4'
O O 0.0106 0.0060 'International Tables Vol C Tables 4.2.6.8 and 6.1.1.4'
Ru Ru -1.2594 0.8363 'International Tables Vol C Tables 4.2.6.8 and 6.1.1.4'

loop_
_geom_angle_atom_site_label_1
_geom_angle_atom_site_label_2
_geom_angle_atom_site_label_3
_geom_angle_site_symmetry_1
_geom_angle_site_symmetry_3
_geom_angle
N2 Ru1 N2 . 2 180.0
N2 Ru1 N1 . 6_455 92.31(3)
N2 Ru1 N1 2 6_455 87.69(3)
N2 Ru1 N1 . 2 92.31(3)
N2 Ru1 N1 2 2 87.68(3)
N1 Ru1 N1 6_455 2 175.37(6)
N2 Ru1 N1 . 5 87.69(3)
N2 Ru1 N1 2 5 92.31(3)
N1 Ru1 N1 6_455 5 88.99(6)
N1 Ru1 N1 2 5 91.20(6)
N2 Ru1 N1 . . 87.68(3)
N2 Ru1 N1 2 . 92.32(3)
N1 Ru1 N1 6_455 . 91.20(6)
N1 Ru1 N1 2 . 88.99(6)
N1 Ru1 N1 5 . 175.37(6)
C5 N1 C1 . . 116.75(13)
C5 N1 Ru1 . . 120.14(10)
C1 N1 Ru1 . . 122.97(10)
O1 N2 O1 5 . 116.56(17)
O1 N2 Ru1 5 . 121.72(9)
O1 N2 Ru1 . . 121.72(9)
N1 C1 C2 . . 122.92(14)
N1 C1 H1 . . 118.5
C2 C1 H1 . . 118.5
C1 C2 C3 . . 119.48(15)
C1 C2 H2 . . 120.3
C3 C2 H2 . . 120.3
C4 C3 C2 . . 118.29(15)
C4 C3 H3 . . 120.9
C2 C3 H3 . . 120.9
C5 C4 C3 . . 119.18(15)
C5 C4 H4 . . 120.4
C3 C4 H4 . . 120.4
N1 C5 C4 . . 123.36(14)
N1 C5 H5 . . 118.3
C4 C5 H5 . . 118.3

loop_
_geom_bond_atom_site_label_1
_geom_bond_atom_site_label_2
_geom_bond_site_symmetry_2
_geom_bond_distance
O2 H2A . 0.885(14)
Ru1 N2 . 2.0496(17)
Ru1 N2 2 2.0496(17)
Ru1 N1 6_455 2.0989(12)
Ru1 N1 2 2.0989(12)
Ru1 N1 5 2.0989(12)
Ru1 N1 . 2.0989(12)
N1 C5 . 1.3476(18)
N1 C1 . 1.3503(18)
N2 O1 5 1.2582(13)
N2 O1 . 1.2582(13)
C1 C2 . 1.375(2)
C1 H1 . 0.9500
C2 C3 . 1.382(2)
C2 H2 . 0.9500
C3 C4 . 1.379(2)
C3 H3 . 0.9500
C4 C5 . 1.376(2)
C4 H4 . 0.9500
C5 H5 . 0.9500

loop_
_geom_torsion_atom_site_label_1
_geom_torsion_atom_site_label_2
_geom_torsion_atom_site_label_3
_geom_torsion_atom_site_label_4
_geom_torsion_site_symmetry_1
_geom_torsion_site_symmetry_4
_geom_torsion
N2 Ru1 N1 C5 . . 42.63(10)
N2 Ru1 N1 C5 2 . -137.37(10)
N1 Ru1 N1 C5 6_455 . 134.90(12)
N1 Ru1 N1 C5 2 . -49.72(10)
N2 Ru1 N1 C1 . . -132.82(11)
N2 Ru1 N1 C1 2 . 47.18(11)
N1 Ru1 N1 C1 6_455 . -40.55(10)
N1 Ru1 N1 C1 2 . 134.82(13)
N1 Ru1 N2 O1 6_455 5 129.46(6)
N1 Ru1 N2 O1 2 5 -50.54(6)
N1 Ru1 N2 O1 5 5 40.56(6)
N1 Ru1 N2 O1 . 5 -139.43(6)
N1 Ru1 N2 O1 6_455 . -50.54(6)
N1 Ru1 N2 O1 2 . 129.46(6)
N1 Ru1 N2 O1 5 . -139.43(6)
N1 Ru1 N2 O1 . . 40.57(6)
C5 N1 C1 C2 . . -0.6(2)
Ru1 N1 C1 C2 . . 175.03(11)
N1 C1 C2 C3 . . -0.2(2)
C1 C2 C3 C4 . . 0.5(2)
C2 C3 C4 C5 . . -0.1(2)
C1 N1 C5 C4 . . 1.1(2)
Ru1 N1 C5 C4 . . -174.67(12)
C3 C4 C5 N1 . . -0.8(2)
